data_7717500
loop_
_publ_author_name
'Serrano-Garc\'ia, Juan Sebasti\'an'
'Garcia Eleno , Marco Antonio'
'Arenaza-Corona, Antonino'
'Rufino-Felipe, Ernesto'
'Valdes, Hugo'
'Hernandez Ortega, Simon'
'Morales-Morales, David'

_publ_section_title
;
 Simple and easy functionalization of para--hydroxy POCOP--M (M=Ni(II),
 Pd(II)) pincer complexes: Synthesis of multimetallic species
;
_journal_name_full 'Dalton Transactions'
_journal_paper_doi 10.1039/D4DT02841D
_journal_year 2024
_chemical_formula_sum 'C25 H38 Cl3 N3 Ni O3 P2'
_chemical_formula_weight 655.58
_space_group_crystal_system monoclinic
_space_group_IT_number 14
_space_group_name_Hall '-P 2yn'
_space_group_name_H-M_alt 'P 1 21/n 1'
_atom_sites_solution_hydrogens geom
_audit_creation_method SHELXL-2019/3
_audit_update_record
;
2024-08-23 deposited with the CCDC.	2024-11-14 downloaded from the CCDC.
;
_cell_angle_alpha 90
_cell_angle_beta 94.878(2)
_cell_angle_gamma 90
_cell_formula_units_Z 4
_cell_length_a 8.0717(9)
_cell_length_b 28.421(3)
_cell_length_c 13.6670(14)
_cell_measurement_reflns_used 5545
_cell_measurement_temperature 298(2)
_cell_measurement_theta_max 24.68
_cell_measurement_theta_min 2.62
_cell_volume 3123.9(6)
_computing_cell_refinement 'SMART V 5.625 (Bruker, 1999)'
_computing_data_collection 'SMART V 5.625 (Bruker, 1999)'
_computing_data_reduction 'SAINT V 6.23A (Bruker, 1999)'
_computing_molecular_graphics 'SHELXTL  (Sheldrick, 2008)'
_computing_publication_material 'SHELXTL  (Sheldrick, 2008)'
_computing_structure_refinement 'SHELXL-2019/2 (Sheldrick, 2019)'
_computing_structure_solution 'SHELXTL  (Sheldrick, 2008)'
_diffrn_ambient_temperature 298(2)
_diffrn_detector_area_resol_mean 0.83
_diffrn_measured_fraction_theta_full 1.000
_diffrn_measured_fraction_theta_max 0.998
_diffrn_measurement_device_type 'Bruker Smart APEX AXS CCD area detector 01-670'
_diffrn_measurement_method 'omega scans'
_diffrn_radiation_type MoK\a
_diffrn_radiation_wavelength 0.71073
_diffrn_reflns_av_R_equivalents 0.0738
_diffrn_reflns_av_unetI/netI 0.0921
_diffrn_reflns_Laue_measured_fraction_full 1.000
_diffrn_reflns_Laue_measured_fraction_max 0.998
_diffrn_reflns_limit_h_max 9
_diffrn_reflns_limit_h_min -9
_diffrn_reflns_limit_k_max 34
_diffrn_reflns_limit_k_min -34
_diffrn_reflns_limit_l_max 16
_diffrn_reflns_limit_l_min -16
_diffrn_reflns_number 25776
_diffrn_reflns_point_group_measured_fraction_full 1.000
_diffrn_reflns_point_group_measured_fraction_max 0.998
_diffrn_reflns_theta_full 25.242
_diffrn_reflns_theta_max 25.354
_diffrn_reflns_theta_min 1.658
_exptl_absorpt_coefficient_mu 1.010
_exptl_absorpt_correction_T_max 0.9634
_exptl_absorpt_correction_T_min 0.8137
_exptl_absorpt_correction_type analytical
_exptl_absorpt_process_details 'SHELXTL V 6.12 (Sheldrick, 2008)'
_exptl_crystal_colour Yellow
_exptl_crystal_density_diffrn 1.394
_exptl_crystal_description Prism
_exptl_crystal_F_000 1368
_exptl_crystal_size_max 0.270
_exptl_crystal_size_mid 0.140
_exptl_crystal_size_min 0.040
_refine_diff_density_max 0.576
_refine_diff_density_min -0.319
_refine_diff_density_rms 0.053
_refine_ls_extinction_method none
_refine_ls_goodness_of_fit_ref 0.806
_refine_ls_hydrogen_treatment constr
_refine_ls_matrix_type full
_refine_ls_number_parameters 396
_refine_ls_number_reflns 5717
_refine_ls_number_restraints 204
_refine_ls_restrained_S_all 0.857
_refine_ls_R_factor_all 0.0842
_refine_ls_R_factor_gt 0.0444
_refine_ls_shift/su_max 0.001
_refine_ls_shift/su_mean 0.000
_refine_ls_structure_factor_coef Fsqd
_refine_ls_weighting_details 'w=1/[\s^2^(Fo^2^)+(0.0217P)^2^] where P=(Fo^2^+2Fc^2^)/3'
_refine_ls_weighting_scheme calc
_refine_ls_wR_factor_gt 0.0661
_refine_ls_wR_factor_ref 0.0734
_reflns_Friedel_coverage 0.000
_reflns_number_gt 3406
_reflns_number_total 5717
_reflns_threshold_expression 'I > 2\s(I)'
_cod_data_source_file d4dt02841d2.cif
_cod_data_source_block 2-Ni
_cod_depositor_comments
;
The following automatic conversions were performed:

data item '_exptl_absorpt_correction_type' value 'Analytical' was
changed to 'analytical' in accordance with the
/home/data/users/saulius/crontab/automatic-downloads/rss-feeds/RSC/lib/dictionaries/cif_core.dic
dictionary named 'cif_core.dic' version 2.4.2 last updated on
2011-04-26.

Automatic conversion script
Id: cif_fix_values 8170 2020-07-09 18:12:32Z antanas 
;
_cod_original_sg_symbol_H-M 'P 21/n'
_cod_database_code 7717500
_shelx_shelxl_version_number 2019/3
_shelx_space_group_comment
; 
The symmetry employed for this shelxl refinement is uniquely defined 
by the following loop, which should always be used as a source of 
symmetry information in preference to the above space-group names. 
They are only intended as comments. 
;
_shelx_estimated_absorpt_t_min 0.772
_shelx_estimated_absorpt_t_max 0.961

loop_
_space_group_symop_operation_xyz
'x, y, z'
'-x+1/2, y+1/2, -z+1/2'
'-x, -y, -z'
'x-1/2, -y-1/2, z-1/2'

loop_
_atom_site_label
_atom_site_type_symbol
_atom_site_fract_x
_atom_site_fract_y
_atom_site_fract_z
_atom_site_U_iso_or_equiv
_atom_site_adp_type
_atom_site_occupancy
_atom_site_site_symmetry_order
_atom_site_calc_flag
_atom_site_refinement_flags_posn
_atom_site_refinement_flags_adp
_atom_site_refinement_flags_occupancy
_atom_site_disorder_assembly
_atom_site_disorder_group
Ni Ni 0.64040(5) 0.18957(2) 0.56714(3) 0.03651(13) Uani 1 1 d . . . . .
Cl1 Cl 0.75969(13) 0.22169(3) 0.44555(7) 0.0663(3) Uani 1 1 d . . . . .
Cl2 Cl 0.81430(14) 0.04920(4) 1.07346(8) 0.0873(4) Uani 1 1 d . . . . .
Cl3 Cl 0.23994(16) 0.01429(4) 1.19510(8) 0.1020(5) Uani 1 1 d . . . . .
P1 P 0.54403(11) 0.25419(3) 0.62809(6) 0.0380(2) Uani 1 1 d . . . . .
P2 P 0.71819(11) 0.11699(3) 0.54693(7) 0.0396(2) Uani 1 1 d . . . . .
O1 O 0.4506(3) 0.23687(7) 0.72496(15) 0.0470(6) Uani 1 1 d . . . . .
O2 O 0.6149(3) 0.08524(7) 0.62278(15) 0.0483(6) Uani 1 1 d . . . . .
O3 O 0.2932(3) 0.10185(8) 0.89968(16) 0.0496(6) Uani 1 1 d . . . . .
C1 C 0.4547(4) 0.18874(12) 0.7371(2) 0.0374(8) Uani 1 1 d . . . . .
C2 C 0.5346(4) 0.16193(12) 0.6704(2) 0.0367(8) Uani 1 1 d . . . . .
C3 C 0.5333(4) 0.11361(12) 0.6860(2) 0.0398(9) Uani 1 1 d . . . . .
C4 C 0.4563(4) 0.09214(12) 0.7612(2) 0.0450(9) Uani 1 1 d . . . . .
H4 H 0.454558 0.059611 0.768444 0.054 Uiso 1 1 calc R U . . .
C5 C 0.3831(4) 0.12158(12) 0.8243(2) 0.0425(9) Uani 1 1 d . . . . .
C6 C 0.3789(4) 0.16965(11) 0.8159(2) 0.0413(9) Uani 1 1 d . . . . .
H6 H 0.328130 0.188468 0.860289 0.050 Uiso 1 1 calc R U . . .
C7 C 0.3764(5) 0.07961(11) 0.9741(3) 0.0430(9) Uani 1 1 d . . . . .
N8 N 0.5405(4) 0.07808(10) 0.9817(2) 0.0499(8) Uani 1 1 d . . . . .
C9 C 0.6019(5) 0.05413(13) 1.0593(3) 0.0574(11) Uani 1 1 d . . . . .
N10 N 0.5208(5) 0.03349(11) 1.1269(2) 0.0651(10) Uani 1 1 d . . . . .
C11 C 0.3579(6) 0.03910(13) 1.1103(3) 0.0600(12) Uani 1 1 d . . . . .
N12 N 0.2745(4) 0.06090(10) 1.0366(2) 0.0514(8) Uani 1 1 d . . . . .
C13 C 0.3694(4) 0.28437(12) 0.5577(2) 0.0445(9) Uani 1 1 d . . . . .
C14 C 0.2738(5) 0.31829(13) 0.6204(3) 0.0814(14) Uani 1 1 d . . . . .
H14A H 0.172887 0.328033 0.583797 0.122 Uiso 1 1 calc R U . . .
H14B H 0.341403 0.345365 0.637256 0.122 Uiso 1 1 calc R U . . .
H14C H 0.247488 0.302596 0.679370 0.122 Uiso 1 1 calc R U . . .
C15 C 0.4256(4) 0.31087(13) 0.4689(2) 0.0674(12) Uani 1 1 d . . . . .
H15A H 0.490968 0.290330 0.431777 0.101 Uiso 1 1 calc R U . . .
H15B H 0.491287 0.337592 0.490934 0.101 Uiso 1 1 calc R U . . .
H15C H 0.329853 0.321301 0.428191 0.101 Uiso 1 1 calc R U . . .
C16 C 0.2519(5) 0.24479(13) 0.5217(3) 0.0807(14) Uani 1 1 d . . . . .
H16A H 0.158990 0.257746 0.482088 0.121 Uiso 1 1 calc R U . . .
H16B H 0.212722 0.228731 0.577072 0.121 Uiso 1 1 calc R U . . .
H16C H 0.309935 0.222982 0.483254 0.121 Uiso 1 1 calc R U . . .
C17 C 0.7023(4) 0.29454(12) 0.6878(2) 0.0467(9) Uani 1 1 d . . . . .
C18 C 0.8339(5) 0.26229(14) 0.7394(3) 0.0835(14) Uani 1 1 d . . . . .
H18A H 0.886013 0.244151 0.691267 0.125 Uiso 1 1 calc R U . . .
H18B H 0.782138 0.241477 0.782952 0.125 Uiso 1 1 calc R U . . .
H18C H 0.916254 0.280983 0.776297 0.125 Uiso 1 1 calc R U . . .
C19 C 0.7867(5) 0.32367(13) 0.6129(3) 0.0780(13) Uani 1 1 d . . . . .
H19A H 0.877133 0.341056 0.645588 0.117 Uiso 1 1 calc R U . . .
H19B H 0.707672 0.345155 0.581038 0.117 Uiso 1 1 calc R U . . .
H19C H 0.828379 0.303191 0.564820 0.117 Uiso 1 1 calc R U . . .
C20 C 0.6324(5) 0.32708(15) 0.7632(3) 0.0966(16) Uani 1 1 d . . . . .
H20A H 0.722325 0.342198 0.801571 0.145 Uiso 1 1 calc R U . . .
H20B H 0.567990 0.308990 0.805656 0.145 Uiso 1 1 calc R U . . .
H20C H 0.562853 0.350488 0.729894 0.145 Uiso 1 1 calc R U . . .
C21 C 0.6525(5) 0.08696(12) 0.4302(3) 0.0605(10) Uani 1 1 d D U . . .
C22 C 0.4552(7) 0.0908(4) 0.4321(8) 0.069(3) Uani 0.525(13) 1 d D U P A 1
H22A H 0.423980 0.123270 0.436125 0.103 Uiso 0.525(13) 1 calc R U P A 1
H22B H 0.402112 0.077206 0.373254 0.103 Uiso 0.525(13) 1 calc R U P A 1
H22C H 0.421155 0.074162 0.488191 0.103 Uiso 0.525(13) 1 calc R U P A 1
C23 C 0.6928(19) 0.1128(4) 0.3352(6) 0.096(3) Uani 0.525(13) 1 d D U P A 1
H23A H 0.666491 0.145632 0.340585 0.144 Uiso 0.525(13) 1 calc R U P A 1
H23B H 0.808914 0.109397 0.326402 0.144 Uiso 0.525(13) 1 calc R U P A 1
H23C H 0.627982 0.099529 0.279897 0.144 Uiso 0.525(13) 1 calc R U P A 1
C24 C 0.6934(14) 0.0344(2) 0.4238(12) 0.058(3) Uani 0.525(13) 1 d D U P A 1
H24A H 0.667659 0.018958 0.483152 0.087 Uiso 0.525(13) 1 calc R U P A 1
H24B H 0.628556 0.020693 0.368872 0.087 Uiso 0.525(13) 1 calc R U P A 1
H24C H 0.809487 0.030561 0.415378 0.087 Uiso 0.525(13) 1 calc R U P A 1
C22A C 0.4914(13) 0.1082(4) 0.3882(9) 0.087(3) Uani 0.475(13) 1 d D U P A 2
H22D H 0.503925 0.141626 0.382823 0.130 Uiso 0.475(13) 1 calc R U P A 2
H22E H 0.461835 0.095110 0.324258 0.130 Uiso 0.475(13) 1 calc R U P A 2
H22F H 0.405597 0.101278 0.430509 0.130 Uiso 0.475(13) 1 calc R U P A 2
C23A C 0.7963(15) 0.0981(4) 0.3623(8) 0.082(3) Uani 0.475(13) 1 d D U P A 2
H23D H 0.898236 0.084375 0.390141 0.122 Uiso 0.475(13) 1 calc R U P A 2
H23E H 0.768378 0.085252 0.298094 0.122 Uiso 0.475(13) 1 calc R U P A 2
H23F H 0.809706 0.131598 0.357416 0.122 Uiso 0.475(13) 1 calc R U P A 2
C24A C 0.6422(17) 0.0331(2) 0.4410(13) 0.059(3) Uani 0.475(13) 1 d D U P A 2
H24D H 0.747588 0.021156 0.468024 0.089 Uiso 0.475(13) 1 calc R U P A 2
H24E H 0.558096 0.025312 0.483972 0.089 Uiso 0.475(13) 1 calc R U P A 2
H24F H 0.614334 0.019144 0.377720 0.089 Uiso 0.475(13) 1 calc R U P A 2
C25 C 0.9347(4) 0.10495(12) 0.5942(3) 0.0679(11) Uani 1 1 d D U . . .
C26 C 0.981(2) 0.0524(2) 0.5916(10) 0.067(3) Uani 0.521(15) 1 d D U P B 1
H26A H 0.894435 0.034056 0.616698 0.100 Uiso 0.521(15) 1 calc R U P B 1
H26B H 0.994407 0.043228 0.525114 0.100 Uiso 0.521(15) 1 calc R U P B 1
H26C H 1.083446 0.047316 0.631269 0.100 Uiso 0.521(15) 1 calc R U P B 1
C27 C 1.0690(12) 0.1350(4) 0.5550(12) 0.111(4) Uani 0.521(15) 1 d D U P B 1
H27A H 1.037617 0.167499 0.557273 0.167 Uiso 0.521(15) 1 calc R U P B 1
H27B H 1.171744 0.130258 0.594510 0.167 Uiso 0.521(15) 1 calc R U P B 1
H27C H 1.082705 0.126170 0.488355 0.167 Uiso 0.521(15) 1 calc R U P B 1
C28 C 0.9285(14) 0.1173(5) 0.7071(5) 0.089(3) Uani 0.521(15) 1 d D U P B 1
H28A H 0.844076 0.098674 0.733988 0.133 Uiso 0.521(15) 1 calc R U P B 1
H28B H 1.034410 0.110537 0.741600 0.133 Uiso 0.521(15) 1 calc R U P B 1
H28C H 0.903218 0.150050 0.713905 0.133 Uiso 0.521(15) 1 calc R U P B 1
C26A C 0.977(3) 0.0546(3) 0.6252(10) 0.066(3) Uani 0.479(15) 1 d D U P B 2
H26D H 0.941549 0.033550 0.572641 0.098 Uiso 0.479(15) 1 calc R U P B 2
H26E H 1.094810 0.051784 0.640217 0.098 Uiso 0.479(15) 1 calc R U P B 2
H26F H 0.920887 0.046859 0.682253 0.098 Uiso 0.479(15) 1 calc R U P B 2
C27A C 1.0383(15) 0.1175(5) 0.5044(9) 0.089(3) Uani 0.479(15) 1 d D U P B 2
H27D H 1.013856 0.149130 0.483374 0.134 Uiso 0.479(15) 1 calc R U P B 2
H27E H 1.154941 0.114679 0.524101 0.134 Uiso 0.479(15) 1 calc R U P B 2
H27F H 1.009052 0.096176 0.451149 0.134 Uiso 0.479(15) 1 calc R U P B 2
C28A C 0.9894(17) 0.1394(5) 0.6763(10) 0.107(4) Uani 0.479(15) 1 d D U P B 2
H28D H 0.961774 0.170924 0.655278 0.160 Uiso 0.479(15) 1 calc R U P B 2
H28E H 0.933504 0.132095 0.733610 0.160 Uiso 0.479(15) 1 calc R U P B 2
H28F H 1.107427 0.137020 0.691575 0.160 Uiso 0.479(15) 1 calc R U P B 2

loop_
_atom_site_aniso_label
_atom_site_aniso_U_11
_atom_site_aniso_U_22
_atom_site_aniso_U_33
_atom_site_aniso_U_23
_atom_site_aniso_U_13
_atom_site_aniso_U_12
Ni 0.0414(3) 0.0322(2) 0.0373(3) 0.0023(2) 0.0113(2) 0.0013(2)
Cl1 0.0894(8) 0.0502(6) 0.0653(7) 0.0118(5) 0.0420(6) 0.0014(6)
Cl2 0.0764(9) 0.0812(9) 0.0991(9) -0.0111(7) -0.0224(7) 0.0109(7)
Cl3 0.1344(12) 0.1055(10) 0.0690(8) 0.0446(7) 0.0259(8) -0.0144(8)
P1 0.0449(6) 0.0312(5) 0.0390(5) 0.0005(4) 0.0108(5) -0.0012(4)
P2 0.0428(6) 0.0336(5) 0.0442(6) 0.0006(5) 0.0137(5) 0.0031(5)
O1 0.0670(17) 0.0317(14) 0.0456(14) -0.0007(11) 0.0245(13) -0.0005(12)
O2 0.0650(17) 0.0320(14) 0.0517(15) 0.0043(12) 0.0270(13) 0.0074(12)
O3 0.0547(16) 0.0533(16) 0.0427(15) 0.0185(13) 0.0157(13) 0.0043(13)
C1 0.045(2) 0.034(2) 0.0343(19) 0.0036(17) 0.0089(17) 0.0014(18)
C2 0.037(2) 0.038(2) 0.036(2) 0.0003(17) 0.0069(17) 0.0002(17)
C3 0.042(2) 0.036(2) 0.043(2) 0.0029(18) 0.0117(18) 0.0061(17)
C4 0.057(2) 0.030(2) 0.049(2) 0.0098(18) 0.014(2) 0.0029(18)
C5 0.047(2) 0.045(2) 0.037(2) 0.0103(19) 0.0120(18) 0.0006(19)
C6 0.050(2) 0.041(2) 0.035(2) 0.0018(17) 0.0131(18) 0.0038(18)
C7 0.066(3) 0.027(2) 0.037(2) -0.0008(17) 0.010(2) 0.000(2)
N8 0.058(2) 0.047(2) 0.045(2) 0.0022(16) 0.0030(18) -0.0004(17)
C9 0.072(3) 0.043(3) 0.055(3) -0.012(2) -0.004(3) 0.003(2)
N10 0.092(3) 0.053(2) 0.048(2) 0.0075(17) -0.006(2) -0.001(2)
C11 0.098(4) 0.039(2) 0.045(3) 0.004(2) 0.014(3) -0.011(3)
N12 0.076(2) 0.0423(19) 0.0382(18) 0.0115(16) 0.0155(18) -0.0060(17)
C13 0.044(2) 0.040(2) 0.051(2) -0.0002(19) 0.0040(19) 0.0034(18)
C14 0.083(3) 0.074(3) 0.090(3) 0.003(3) 0.023(3) 0.038(3)
C15 0.069(3) 0.076(3) 0.056(3) 0.020(2) -0.001(2) 0.007(2)
C16 0.055(3) 0.072(3) 0.111(4) 0.007(3) -0.018(3) -0.006(2)
C17 0.050(2) 0.042(2) 0.048(2) -0.0062(19) 0.000(2) -0.0095(19)
C18 0.077(3) 0.083(3) 0.084(3) 0.001(3) -0.031(3) -0.007(3)
C19 0.076(3) 0.073(3) 0.085(3) 0.011(3) 0.003(3) -0.036(2)
C20 0.087(4) 0.095(4) 0.111(4) -0.064(3) 0.025(3) -0.023(3)
C21 0.091(3) 0.044(2) 0.048(2) -0.0050(19) 0.012(2) -0.008(2)
C22 0.093(4) 0.054(6) 0.052(6) 0.001(4) -0.037(4) 0.021(4)
C23 0.170(9) 0.076(6) 0.039(5) 0.004(4) -0.006(6) -0.027(7)
C24 0.059(6) 0.051(4) 0.068(7) -0.016(4) 0.026(6) -0.011(4)
C22A 0.133(6) 0.076(7) 0.044(7) -0.002(5) -0.033(5) 0.018(6)
C23A 0.145(7) 0.069(7) 0.033(6) 0.003(5) 0.022(6) -0.022(6)
C24A 0.066(8) 0.046(4) 0.072(7) -0.022(4) 0.044(6) 0.002(4)
C25 0.041(2) 0.055(2) 0.107(3) -0.005(2) 0.001(2) 0.0114(19)
C26 0.073(7) 0.062(4) 0.064(7) 0.004(4) -0.007(7) 0.024(5)
C27 0.041(5) 0.086(7) 0.202(9) 0.009(7) -0.019(6) -0.030(5)
C28 0.049(7) 0.081(8) 0.128(5) -0.051(5) -0.046(5) 0.008(5)
C26A 0.066(7) 0.071(4) 0.060(8) 0.001(4) 0.007(7) 0.024(5)
C27A 0.027(6) 0.074(8) 0.166(7) 0.026(6) 0.008(6) -0.020(5)
C28A 0.048(7) 0.083(7) 0.181(8) -0.042(6) -0.033(6) -0.005(6)

loop_
_atom_type_symbol
_atom_type_description
_atom_type_scat_dispersion_real
_atom_type_scat_dispersion_imag
_atom_type_scat_source
C C 0.0033 0.0016 'International Tables Vol C Tables 4.2.6.8 and 6.1.1.4'
H H 0.0000 0.0000 'International Tables Vol C Tables 4.2.6.8 and 6.1.1.4'
N N 0.0061 0.0033 'International Tables Vol C Tables 4.2.6.8 and 6.1.1.4'
O O 0.0106 0.0060 'International Tables Vol C Tables 4.2.6.8 and 6.1.1.4'
P P 0.1023 0.0942 'International Tables Vol C Tables 4.2.6.8 and 6.1.1.4'
Cl Cl 0.1484 0.1585 'International Tables Vol C Tables 4.2.6.8 and 6.1.1.4'
Ni Ni 0.3393 1.1124 'International Tables Vol C Tables 4.2.6.8 and 6.1.1.4'

loop_
_geom_angle_atom_site_label_1
_geom_angle_atom_site_label_2
_geom_angle_atom_site_label_3
_geom_angle
_geom_angle_site_symmetry_1
_geom_angle_site_symmetry_3
_geom_angle_publ_flag
C2 Ni P2 81.61(10) . . ?
C2 Ni P1 82.31(10) . . ?
P2 Ni P1 163.39(4) . . ?
C2 Ni Cl1 179.08(11) . . ?
P2 Ni Cl1 98.53(4) . . ?
P1 Ni Cl1 97.62(4) . . ?
O1 P1 C13 100.10(14) . . ?
O1 P1 C17 100.14(14) . . ?
C13 P1 C17 114.10(16) . . ?
O1 P1 Ni 104.84(8) . . ?
C13 P1 Ni 118.15(11) . . ?
C17 P1 Ni 115.66(12) . . ?
O2 P2 C25 101.11(15) . . ?
O2 P2 C21 99.59(14) . . ?
C25 P2 C21 114.25(17) . . ?
O2 P2 Ni 105.73(8) . . ?
C25 P2 Ni 113.95(12) . . ?
C21 P2 Ni 118.82(12) . . ?
C1 O1 P1 112.60(19) . . ?
C3 O2 P2 111.40(19) . . ?
C7 O3 C5 119.1(3) . . ?
O1 C1 C2 118.2(3) . . ?
O1 C1 C6 118.2(3) . . ?
C2 C1 C6 123.6(3) . . ?
C1 C2 C3 115.5(3) . . ?
C1 C2 Ni 121.9(3) . . ?
C3 C2 Ni 122.5(2) . . ?
C4 C3 O2 118.2(3) . . ?
C4 C3 C2 124.0(3) . . ?
O2 C3 C2 117.9(3) . . ?
C5 C4 C3 116.2(3) . . ?
C6 C5 C4 124.4(3) . . ?
C6 C5 O3 116.3(3) . . ?
C4 C5 O3 119.2(3) . . ?
C5 C6 C1 116.3(3) . . ?
N8 C7 O3 120.9(3) . . ?
N8 C7 N12 127.0(3) . . ?
O3 C7 N12 112.2(4) . . ?
C7 N8 C9 112.6(3) . . ?
N10 C9 N8 128.2(4) . . ?
N10 C9 Cl2 115.9(4) . . ?
N8 C9 Cl2 115.8(3) . . ?
C9 N10 C11 111.9(4) . . ?
N12 C11 N10 128.5(4) . . ?
N12 C11 Cl3 115.7(4) . . ?
N10 C11 Cl3 115.8(4) . . ?
C11 N12 C7 111.8(3) . . ?
C16 C13 C15 109.0(3) . . ?
C16 C13 C14 108.3(3) . . ?
C15 C13 C14 109.3(3) . . ?
C16 C13 P1 104.6(2) . . ?
C15 C13 P1 112.1(2) . . ?
C14 C13 P1 113.4(2) . . ?
C19 C17 C20 109.7(3) . . ?
C19 C17 C18 107.7(3) . . ?
C20 C17 C18 109.5(3) . . ?
C19 C17 P1 111.8(2) . . ?
C20 C17 P1 113.0(2) . . ?
C18 C17 P1 104.9(2) . . ?
C22A C21 C24A 112.5(5) . . ?
C24 C21 C23 110.7(5) . . ?
C22A C21 C23A 110.5(4) . . ?
C24A C21 C23A 107.8(4) . . ?
C24 C21 C22 106.6(4) . . ?
C23 C21 C22 105.2(4) . . ?
C22A C21 P2 108.7(5) . . ?
C24 C21 P2 116.9(6) . . ?
C24A C21 P2 113.0(7) . . ?
C23 C21 P2 116.0(4) . . ?
C23A C21 P2 104.1(5) . . ?
C22 C21 P2 99.6(4) . . ?
C26A C25 C28A 110.8(5) . . ?
C27 C25 C26 110.8(5) . . ?
C26A C25 C27A 107.9(5) . . ?
C28A C25 C27A 106.7(4) . . ?
C27 C25 C28 107.6(4) . . ?
C26 C25 C28 105.3(5) . . ?
C27 C25 P2 117.2(6) . . ?
C26A C25 P2 117.1(8) . . ?
C28A C25 P2 110.2(5) . . ?
C26 C25 P2 113.4(7) . . ?
C27A C25 P2 103.6(5) . . ?
C28 C25 P2 101.1(4) . . ?

loop_
_geom_bond_atom_site_label_1
_geom_bond_atom_site_label_2
_geom_bond_distance
_geom_bond_site_symmetry_2
_geom_bond_publ_flag
Ni C2 1.882(3) . ?
Ni P2 2.1806(10) . ?
Ni P1 2.1867(10) . ?
Ni Cl1 2.1896(9) . ?
Cl2 C9 1.714(4) . ?
Cl3 C11 1.713(4) . ?
P1 O1 1.653(2) . ?
P1 C13 1.848(3) . ?
P1 C17 1.853(3) . ?
P2 O2 1.652(2) . ?
P2 C25 1.843(4) . ?
P2 C21 1.847(4) . ?
O1 C1 1.378(3) . ?
O2 C3 1.389(3) . ?
O3 C7 1.330(4) . ?
O3 C5 1.425(3) . ?
C1 C2 1.389(4) . ?
C1 C6 1.392(4) . ?
C2 C3 1.390(4) . ?
C3 C4 1.386(4) . ?
C4 C5 1.371(4) . ?
C5 C6 1.371(4) . ?
C7 N8 1.321(4) . ?
C7 N12 1.345(4) . ?
N8 C9 1.321(4) . ?
C9 N10 1.315(4) . ?
N10 C11 1.325(5) . ?
C11 N12 1.318(5) . ?
C13 C16 1.526(4) . ?
C13 C15 1.530(4) . ?
C13 C14 1.540(4) . ?
C17 C19 1.521(4) . ?
C17 C20 1.529(4) . ?
C17 C18 1.529(5) . ?
C21 C22A 1.502(6) . ?
C21 C24 1.535(6) . ?
C21 C24A 1.542(6) . ?
C21 C23 1.550(6) . ?
C21 C23A 1.578(6) . ?
C21 C22 1.599(6) . ?
C25 C27 1.512(6) . ?
C25 C26A 1.521(6) . ?
C25 C28A 1.527(6) . ?
C25 C26 1.540(6) . ?
C25 C27A 1.583(6) . ?
C25 C28 1.587(6) . ?
